data_2213700
loop_
_publ_author_name
'Hou, Hai-Yun'

_publ_section_title
Bis(\m-azido-\k^2^<i>N</i>,<i>N</i>)bis({2-[3-(dimethylamino)propyliminomethyl]-4-nitrophenolato-\k^3^<i>O</i>,<i>N</i>,<i>N</i>'}copper(II))
_journal_coeditor_code BT2367
_journal_issue 6
_journal_name_full 'Acta Crystallographica Section E'
_journal_page_first m1767
_journal_page_last m1767
_journal_paper_doi 10.1107/S1600536807023902
_journal_volume 63
_journal_year 2007
_chemical_formula_iupac '[Cu2 (N3)2 (C12 H16 N3 O3)2]'
_chemical_formula_moiety 'C24 H32 Cu2 N12 O6'
_chemical_formula_sum 'C24 H32 Cu2 N12 O6'
_chemical_formula_weight 711.70
_chemical_name_systematic
;
Bis(\m-azido-\k^2^<i>N</i>,<i>N</i>)bis({2-
[3-(dimethylamino)propyliminomethyl]-4-nitrophenolato-
\k^3^<i>O</i>,<i>N</i>,<i>N</i>'}copper(II))
;
_space_group_IT_number 14
_symmetry_cell_setting monoclinic
_symmetry_space_group_name_Hall '-P 2yn'
_symmetry_space_group_name_H-M 'P 1 21/n 1'
_atom_sites_solution_hydrogens geom
_atom_sites_solution_primary direct
_atom_sites_solution_secondary difmap
_audit_creation_method SHELXL-97
_cell_angle_alpha 90.00
_cell_angle_beta 102.43(3)
_cell_angle_gamma 90.00
_cell_formula_units_Z 2
_cell_length_a 8.7410(17)
_cell_length_b 14.846(3)
_cell_length_c 11.775(2)
_cell_measurement_reflns_used 3793
_cell_measurement_temperature 293(2)
_cell_measurement_theta_max 27.3
_cell_measurement_theta_min 2.2
_cell_volume 1492.2(5)
_computing_cell_refinement 'SAINT (Bruker, 2000)'
_computing_data_collection 'SMART (Bruker, 2000)'
_computing_data_reduction SAINT
_computing_molecular_graphics SHELXTL
_computing_publication_material SHELXTL
_computing_structure_refinement SHELXTL
_computing_structure_solution 'SHELXTL (Bruker, 2000)'
_diffrn_ambient_temperature 293(2)
_diffrn_measured_fraction_theta_full 0.996
_diffrn_measured_fraction_theta_max 0.996
_diffrn_measurement_device_type 'Bruker SMART APEX CCD area-detector diffractometer'
_diffrn_measurement_method '\w scans'
_diffrn_radiation_monochromator graphite
_diffrn_radiation_source 'fine-focus sealed tube'
_diffrn_radiation_type MoK\a
_diffrn_radiation_wavelength 0.71073
_diffrn_reflns_av_R_equivalents 0.0357
_diffrn_reflns_av_sigmaI/netI 0.0358
_diffrn_reflns_limit_h_max 11
_diffrn_reflns_limit_h_min -11
_diffrn_reflns_limit_k_max 18
_diffrn_reflns_limit_k_min -18
_diffrn_reflns_limit_l_max 15
_diffrn_reflns_limit_l_min -15
_diffrn_reflns_number 12293
_diffrn_reflns_theta_full 27.00
_diffrn_reflns_theta_max 27.00
_diffrn_reflns_theta_min 2.24
_diffrn_standards_number 0
_exptl_absorpt_coefficient_mu 1.486
_exptl_absorpt_correction_T_max 0.6243
_exptl_absorpt_correction_T_min 0.5879
_exptl_absorpt_correction_type multi-scan
_exptl_absorpt_process_details '(SADABS; Bruker, 2000)'
_exptl_crystal_colour blue
_exptl_crystal_density_diffrn 1.584
_exptl_crystal_density_method 'not measured'
_exptl_crystal_description block
_exptl_crystal_F_000 732
_exptl_crystal_size_max 0.40
_exptl_crystal_size_mid 0.38
_exptl_crystal_size_min 0.35
_refine_diff_density_max 0.351
_refine_diff_density_min -0.246
_refine_ls_extinction_method none
_refine_ls_goodness_of_fit_ref 1.038
_refine_ls_hydrogen_treatment constr
_refine_ls_matrix_type full
_refine_ls_number_parameters 201
_refine_ls_number_reflns 3239
_refine_ls_number_restraints 0
_refine_ls_restrained_S_all 1.038
_refine_ls_R_factor_all 0.0395
_refine_ls_R_factor_gt 0.0306
_refine_ls_shift/su_max 0.000
_refine_ls_shift/su_mean 0.000
_refine_ls_structure_factor_coef Fsqd
_refine_ls_weighting_details 'calc w=1/[\s^2^(Fo^2^)+(0.0349P)^2^+0.1139P] where P=(Fo^2^+2Fc^2^)/3'
_refine_ls_weighting_scheme calc
_refine_ls_wR_factor_gt 0.0694
_refine_ls_wR_factor_ref 0.0739
_reflns_number_gt 2706
_reflns_number_total 3239
_reflns_threshold_expression I>2\s(I)
_cod_data_source_file bt2367.cif
_cod_data_source_block I
_cod_depositor_comments
;
The following automatic conversions were performed:
'_symmetry_cell_setting' value 'Monoclinic' changed to 'monoclinic'
according to '/home/saulius/struct/CIF-dictionaries/cif_core.dic'
dictionary named 'cif_core.dic' version 2.4.1 from 2010-06-29.

Automatic conversion script
Id: cif_fix_enum 1527 2010-12-29 10:47:43Z saulius 

The following automatic conversions were performed:

'_symmetry_cell_setting' value 'Monoclinic' changed to 'monoclinic'
according to /home/saulius/struct/CIF-dictionaries/cif_core.dic
dictionary named 'cif_core.dic' version 2.4.1 from 2010-06-29.

Automatic conversion script
Id: cif_fix_values 1715 2011-07-08 13:25:40Z adriana 
;
_cod_original_sg_symbol_H-M 'P 21/n'
_cod_database_code 2213700
_cod_database_fobs_code 2213700

loop_
_symmetry_equiv_pos_as_xyz
'x, y, z'
'-x+1/2, y+1/2, -z+1/2'
'-x, -y, -z'
'x-1/2, -y-1/2, z-1/2'

loop_
_atom_site_type_symbol
_atom_site_label
_atom_site_fract_x
_atom_site_fract_y
_atom_site_fract_z
_atom_site_U_iso_or_equiv
_atom_site_adp_type
_atom_site_calc_flag
_atom_site_refinement_flags
_atom_site_occupancy
Cu Cu1 0.94961(3) 0.106755(14) 0.014558(19) 0.02791(9) Uani d . 1
O O1 1.14184(17) 0.17565(9) 0.07071(14) 0.0480(4) Uani d . 1
O O2 1.42356(19) 0.55892(11) 0.08461(15) 0.0562(5) Uani d . 1
O O3 1.2338(2) 0.57421(11) -0.06657(16) 0.0573(4) Uani d . 1
N N1 0.85117(18) 0.21807(10) -0.07976(14) 0.0312(4) Uani d . 1
N N2 0.7638(2) 0.10303(11) 0.10393(15) 0.0374(4) Uani d . 1
N N3 0.90672(19) 0.00703(11) -0.10862(15) 0.0371(4) Uani d . 1
N N4 0.7826(2) -0.00746(11) -0.17324(15) 0.0359(4) Uani d . 1
N N5 0.6652(2) -0.02203(14) -0.23562(18) 0.0557(6) Uani d . 1
N N6 1.3106(2) 0.52861(12) 0.01293(17) 0.0416(4) Uani d . 1
C C1 1.1769(2) 0.25787(13) 0.05229(17) 0.0328(4) Uani d . 1
C C2 1.3234(2) 0.29231(14) 0.11226(18) 0.0371(5) Uani d . 1
H H2 1.3917 0.2542 0.1616 0.044 Uiso calc R 1
C C3 1.3673(2) 0.37865(14) 0.10029(19) 0.0388(5) Uani d . 1
H H3 1.4635 0.3996 0.1417 0.047 Uiso calc R 1
C C4 1.2658(2) 0.43592(13) 0.02469(18) 0.0343(5) Uani d . 1
C C5 1.1238(2) 0.40603(12) -0.03678(18) 0.0333(5) Uani d . 1
H H5 1.0589 0.4448 -0.0875 0.040 Uiso calc R 1
C C6 1.0759(2) 0.31767(13) -0.02370(16) 0.0295(4) Uani d . 1
C C7 0.9186(2) 0.29377(13) -0.08454(17) 0.0314(4) Uani d . 1
H H7 0.8614 0.3379 -0.1315 0.038 Uiso calc R 1
C C8 0.6851(2) 0.21132(14) -0.13842(18) 0.0376(5) Uani d . 1
H H8A 0.6699 0.1597 -0.1902 0.045 Uiso calc R 1
H H8B 0.6540 0.2650 -0.1846 0.045 Uiso calc R 1
C C9 0.5848(2) 0.20112(15) -0.0484(2) 0.0428(5) Uani d . 1
H H9A 0.6061 0.2516 0.0049 0.051 Uiso calc R 1
H H9B 0.4755 0.2048 -0.0880 0.051 Uiso calc R 1
C C10 0.6085(2) 0.11484(14) 0.0218(2) 0.0401(5) Uani d . 1
H H10A 0.5274 0.1113 0.0664 0.048 Uiso calc R 1
H H10B 0.5931 0.0645 -0.0320 0.048 Uiso calc R 1
C C11 0.7889(3) 0.17461(19) 0.1933(2) 0.0604(7) Uani d . 1
H H11A 0.7017 0.1761 0.2309 0.091 Uiso calc R 1
H H11B 0.7979 0.2318 0.1571 0.091 Uiso calc R 1
H H11C 0.8834 0.1625 0.2499 0.091 Uiso calc R 1
C C12 0.7584(3) 0.01507(18) 0.1626(2) 0.0590(7) Uani d . 1
H H12A 0.8537 0.0065 0.2197 0.089 Uiso calc R 1
H H12B 0.7470 -0.0325 0.1061 0.089 Uiso calc R 1
H H12C 0.6710 0.0142 0.1999 0.089 Uiso calc R 1

loop_
_atom_site_aniso_label
_atom_site_aniso_U_11
_atom_site_aniso_U_22
_atom_site_aniso_U_33
_atom_site_aniso_U_12
_atom_site_aniso_U_13
_atom_site_aniso_U_23
Cu1 0.02889(14) 0.01925(13) 0.03410(15) -0.00229(9) 0.00353(10) -0.00002(9)
O1 0.0389(8) 0.0283(8) 0.0686(11) -0.0054(6) -0.0064(7) 0.0129(7)
O2 0.0549(10) 0.0413(10) 0.0700(12) -0.0213(8) 0.0078(9) -0.0117(8)
O3 0.0655(11) 0.0321(8) 0.0720(12) -0.0070(8) 0.0100(9) 0.0082(9)
N1 0.0303(9) 0.0265(9) 0.0352(9) -0.0001(7) 0.0035(7) 0.0009(7)
N2 0.0352(9) 0.0385(10) 0.0377(10) -0.0022(7) 0.0059(8) 0.0036(8)
N3 0.0367(9) 0.0283(9) 0.0412(10) 0.0004(8) -0.0031(8) -0.0044(7)
N4 0.0454(10) 0.0247(9) 0.0349(10) 0.0028(8) 0.0028(8) -0.0036(7)
N5 0.0479(11) 0.0508(12) 0.0565(13) 0.0010(10) -0.0150(10) -0.0132(10)
N6 0.0439(10) 0.0312(10) 0.0536(12) -0.0073(8) 0.0188(9) -0.0064(9)
C1 0.0366(11) 0.0255(10) 0.0366(11) -0.0018(8) 0.0086(9) 0.0002(8)
C2 0.0310(11) 0.0369(12) 0.0414(12) 0.0006(9) 0.0034(9) 0.0050(9)
C3 0.0310(11) 0.0420(13) 0.0428(12) -0.0065(9) 0.0064(9) -0.0032(10)
C4 0.0380(11) 0.0272(10) 0.0407(12) -0.0075(9) 0.0153(9) -0.0035(9)
C5 0.0376(11) 0.0267(10) 0.0365(11) 0.0007(8) 0.0099(9) 0.0016(8)
C6 0.0302(10) 0.0260(10) 0.0330(11) -0.0019(8) 0.0081(8) -0.0006(8)
C7 0.0356(11) 0.0260(10) 0.0316(10) 0.0006(8) 0.0053(8) 0.0036(8)
C8 0.0338(11) 0.0327(11) 0.0421(12) -0.0024(9) -0.0010(9) 0.0047(9)
C9 0.0306(11) 0.0411(13) 0.0546(14) 0.0049(9) 0.0042(10) 0.0054(10)
C10 0.0309(11) 0.0422(13) 0.0468(13) -0.0029(9) 0.0072(9) 0.0018(10)
C11 0.0541(15) 0.0777(19) 0.0489(15) -0.0052(13) 0.0101(12) -0.0190(14)
C12 0.0505(14) 0.0621(17) 0.0653(17) -0.0008(12) 0.0145(13) 0.0314(14)

loop_
_atom_type_symbol
_atom_type_description
_atom_type_scat_dispersion_real
_atom_type_scat_dispersion_imag
_atom_type_scat_source
C C 0.0033 0.0016 'International Tables Vol C Tables 4.2.6.8 and 6.1.1.4'
H H 0.0000 0.0000 'International Tables Vol C Tables 4.2.6.8 and 6.1.1.4'
N N 0.0061 0.0033 'International Tables Vol C Tables 4.2.6.8 and 6.1.1.4'
O O 0.0106 0.0060 'International Tables Vol C Tables 4.2.6.8 and 6.1.1.4'
Cu Cu 0.3201 1.2651 'International Tables Vol C Tables 4.2.6.8 and 6.1.1.4'

loop_
_geom_angle_atom_site_label_1
_geom_angle_atom_site_label_2
_geom_angle_atom_site_label_3
_geom_angle_site_symmetry_3
_geom_angle
O1 Cu1 N3 . 129.02(7)
O1 Cu1 N1 . 89.52(6)
N3 Cu1 N1 . 101.84(7)
O1 Cu1 N2 . 122.72(7)
N3 Cu1 N2 . 106.84(7)
N1 Cu1 N2 . 90.73(6)
O1 Cu1 N3 3_755 83.01(6)
N3 Cu1 N3 3_755 78.68(7)
N1 Cu1 N3 3_755 170.54(6)
N2 Cu1 N3 3_755 98.18(6)
C1 O1 Cu1 . 131.04(13)
C7 N1 C8 . 117.25(16)
C7 N1 Cu1 . 125.72(14)
C8 N1 Cu1 . 116.84(12)
C11 N2 C12 . 108.4(2)
C11 N2 C10 . 110.51(17)
C12 N2 C10 . 106.79(16)
C11 N2 Cu1 . 108.82(14)
C12 N2 Cu1 . 111.05(14)
C10 N2 Cu1 . 111.20(13)
N4 N3 Cu1 . 125.42(14)
N4 N3 Cu1 3_755 120.61(13)
Cu1 N3 Cu1 3_755 101.32(7)
N5 N4 N3 . 179.1(2)
O3 N6 O2 . 122.90(19)
O3 N6 C4 . 118.82(18)
O2 N6 C4 . 118.27(19)
O1 C1 C2 . 118.69(18)
O1 C1 C6 . 123.94(18)
C2 C1 C6 . 117.36(18)
C3 C2 C1 . 122.37(19)
C3 C2 H2 . 118.8
C1 C2 H2 . 118.8
C2 C3 C4 . 119.07(19)
C2 C3 H3 . 120.5
C4 C3 H3 . 120.5
C5 C4 C3 . 121.14(19)
C5 C4 N6 . 119.42(19)
C3 C4 N6 . 119.43(19)
C4 C5 C6 . 120.39(19)
C4 C5 H5 . 119.8
C6 C5 H5 . 119.8
C5 C6 C1 . 119.65(18)
C5 C6 C7 . 116.77(17)
C1 C6 C7 . 123.47(18)
N1 C7 C6 . 126.24(18)
N1 C7 H7 . 116.9
C6 C7 H7 . 116.9
N1 C8 C9 . 109.78(17)
N1 C8 H8A . 109.7
C9 C8 H8A . 109.7
N1 C8 H8B . 109.7
C9 C8 H8B . 109.7
H8A C8 H8B . 108.2
C10 C9 C8 . 115.64(18)
C10 C9 H9A . 108.4
C8 C9 H9A . 108.4
C10 C9 H9B . 108.4
C8 C9 H9B . 108.4
H9A C9 H9B . 107.4
N2 C10 C9 . 116.75(17)
N2 C10 H10A . 108.1
C9 C10 H10A . 108.1
N2 C10 H10B . 108.1
C9 C10 H10B . 108.1
H10A C10 H10B . 107.3
N2 C11 H11A . 109.5
N2 C11 H11B . 109.5
H11A C11 H11B . 109.5
N2 C11 H11C . 109.5
H11A C11 H11C . 109.5
H11B C11 H11C . 109.5
N2 C12 H12A . 109.5
N2 C12 H12B . 109.5
H12A C12 H12B . 109.5
N2 C12 H12C . 109.5
H12A C12 H12C . 109.5
H12B C12 H12C . 109.5

loop_
_geom_bond_atom_site_label_1
_geom_bond_atom_site_label_2
_geom_bond_site_symmetry_2
_geom_bond_distance
Cu1 O1 . 1.9567(14)
Cu1 N3 . 2.0498(17)
Cu1 N1 . 2.0720(16)
Cu1 N2 . 2.1178(18)
Cu1 N3 3_755 2.2492(17)
O1 C1 . 1.288(2)
O2 N6 . 1.237(2)
O3 N6 . 1.231(2)
N1 C7 . 1.276(2)
N1 C8 . 1.470(2)
N2 C11 . 1.478(3)
N2 C12 . 1.483(3)
N2 C10 . 1.498(3)
N3 N4 . 1.203(2)
N3 Cu1 3_755 2.2492(17)
N4 N5 . 1.147(2)
N6 C4 . 1.445(3)
C1 C2 . 1.417(3)
C1 C6 . 1.424(3)
C2 C3 . 1.354(3)
C2 H2 . 0.9300
C3 C4 . 1.401(3)
C3 H3 . 0.9300
C4 C5 . 1.369(3)
C5 C6 . 1.396(3)
C5 H5 . 0.9300
C6 C7 . 1.451(2)
C7 H7 . 0.9300
C8 C9 . 1.522(3)
C8 H8A . 0.9700
C8 H8B . 0.9700
C9 C10 . 1.514(3)
C9 H9A . 0.9700
C9 H9B . 0.9700
C10 H10A . 0.9700
C10 H10B . 0.9700
C11 H11A . 0.9600
C11 H11B . 0.9600
C11 H11C . 0.9600
C12 H12A . 0.9600
C12 H12B . 0.9600
C12 H12C . 0.9600
